data_7226868
loop_
_publ_author_name
'Mahmoudi, Ghodrat'
'Bauz\'a, Antonio'
'Gurbanov, Atash V.'
'Zubkov, Fedor I.'
'Maniukiewicz, Waldemar'
'Rodr\'iguez-Di\'eguez, Antonio'
'L\'opez-Torres, Elena'
'Frontera, Antonio'

_publ_section_title
;
 The role of unconventional stacking interactions in the supramolecular
 assemblies of Hg(ii) coordination compounds
;
_journal_issue 47
_journal_name_full CrystEngComm
_journal_page_first 9056
_journal_paper_doi 10.1039/C6CE02073A
_journal_volume 18
_journal_year 2016
_chemical_formula_sum 'C13 H12 Br2 Hg N4 O'
_chemical_formula_weight 600.68
_chemical_name_systematic
;
 ?
;
_space_group_crystal_system monoclinic
_space_group_IT_number 14
_space_group_name_Hall '-P 2yn'
_space_group_name_H-M_alt 'P 1 21/n 1'
_symmetry_space_group_name_Hall '-P 2yn'
_symmetry_space_group_name_H-M 'P 1 21/n 1'
_atom_sites_solution_hydrogens mixed
_audit_creation_method SHELXL-2014
_audit_update_record
;
2016-09-24 deposited with the CCDC.
2016-10-20 downloaded from the CCDC.
;
_cell_angle_alpha 90
_cell_angle_beta 90.865(2)
_cell_angle_gamma 90
_cell_formula_units_Z 4
_cell_length_a 8.1943(2)
_cell_length_b 13.4627(2)
_cell_length_c 14.4493(3)
_cell_measurement_reflns_used 4945
_cell_measurement_temperature 190(2)
_cell_measurement_theta_max 32.0910
_cell_measurement_theta_min 2.8337
_cell_volume 1593.83(6)
_computing_cell_refinement
;
CrysAlisPro, Agilent Technologies,
Version 1.171.35.21 (release 20-01-2012 CrysAlis171 .NET)
(compiled Jan 23 2012,18:06:46)
;
_computing_data_collection
;
CrysAlisPro, Agilent Technologies,
Version 1.171.35.21 (release 20-01-2012 CrysAlis171 .NET)
(compiled Jan 23 2012,18:06:46)
;
_computing_data_reduction
;
CrysAlisPro, Agilent Technologies,
Version 1.171.35.21 (release 20-01-2012 CrysAlis171 .NET)
(compiled Jan 23 2012,18:06:46)
;
_computing_structure_refinement 'SHELXL-2014 (Sheldrick, 2014)'
_computing_structure_solution 'SHELXL-2014 (Sheldrick, 2014)'
_diffrn_ambient_temperature 190(2)
_diffrn_measured_fraction_theta_full 0.999
_diffrn_measured_fraction_theta_max 0.922
_diffrn_measurement_device_type 'SuperNova, Dual, Cu at zero, Atlas'
_diffrn_radiation_type MoK\a
_diffrn_radiation_wavelength 0.71073
_diffrn_reflns_av_R_equivalents 0.0383
_diffrn_reflns_av_unetI/netI 0.0535
_diffrn_reflns_Laue_measured_fraction_full 0.999
_diffrn_reflns_Laue_measured_fraction_max 0.922
_diffrn_reflns_limit_h_max 11
_diffrn_reflns_limit_h_min -12
_diffrn_reflns_limit_k_max 19
_diffrn_reflns_limit_k_min -19
_diffrn_reflns_limit_l_max 21
_diffrn_reflns_limit_l_min -18
_diffrn_reflns_number 12855
_diffrn_reflns_point_group_measured_fraction_full 0.999
_diffrn_reflns_point_group_measured_fraction_max 0.922
_diffrn_reflns_theta_full 25.242
_diffrn_reflns_theta_max 32.164
_diffrn_reflns_theta_min 2.839
_diffrn_source 'SuperNova (Mo) X-ray Source'
_exptl_absorpt_coefficient_mu 14.674
_exptl_absorpt_correction_T_max 1.00000
_exptl_absorpt_correction_T_min 0.31371
_exptl_absorpt_correction_type multi-scan
_exptl_absorpt_process_details SADABS
_exptl_crystal_colour Colourless
_exptl_crystal_density_diffrn 2.503
_exptl_crystal_description Prismatic
_exptl_crystal_F_000 1104
_exptl_crystal_size_max 0.20
_exptl_crystal_size_mid 0.16
_exptl_crystal_size_min 0.12
_refine_diff_density_max 1.827
_refine_diff_density_min -1.969
_refine_diff_density_rms 0.181
_refine_ls_extinction_coef 0.00100(9)
_refine_ls_extinction_expression Fc^*^=kFc[1+0.001xFc^2^\l^3^/sin(2\q)]^-1/4^
_refine_ls_extinction_method SHELXL
_refine_ls_goodness_of_fit_ref 1.036
_refine_ls_hydrogen_treatment constr
_refine_ls_matrix_type full
_refine_ls_number_parameters 192
_refine_ls_number_reflns 5179
_refine_ls_number_restraints 0
_refine_ls_restrained_S_all 1.036
_refine_ls_R_factor_all 0.0586
_refine_ls_R_factor_gt 0.0368
_refine_ls_shift/su_max 0.000
_refine_ls_shift/su_mean 0.000
_refine_ls_structure_factor_coef Fsqd
_refine_ls_weighting_details 'w=1/[\s^2^(Fo^2^)+(0.0227P)^2^] where P=(Fo^2^+2Fc^2^)/3'
_refine_ls_weighting_scheme calc
_refine_ls_wR_factor_gt 0.0638
_refine_ls_wR_factor_ref 0.0728
_reflns_Friedel_coverage 0.000
_reflns_number_gt 3940
_reflns_number_total 5179
_reflns_threshold_expression 'I > 2\s(I)'
_cod_data_source_file c6ce02073a2.cif
_cod_data_source_block 5
_cod_depositor_comments 'Adding full bibliography for 7226861--7226868.cif.'
_cod_database_code 7226868
_shelx_space_group_comment
;
The symmetry employed for this shelxl refinement is uniquely defined
by the following loop, which should always be used as a source of
symmetry information in preference to the above space-group names.
They are only intended as comments.
;
_shelxl_version_number 2014-3

loop_
_space_group_symop_operation_xyz
'x, y, z'
'-x+1/2, y+1/2, -z+1/2'
'-x, -y, -z'
'x-1/2, -y-1/2, z-1/2'

loop_
_atom_site_label
_atom_site_type_symbol
_atom_site_fract_x
_atom_site_fract_y
_atom_site_fract_z
_atom_site_U_iso_or_equiv
_atom_site_adp_type
_atom_site_occupancy
_atom_site_site_symmetry_order
_atom_site_calc_flag
_atom_site_refinement_flags_posn
_atom_site_refinement_flags_adp
Hg1 Hg 0.31151(2) 0.18866(2) 0.21245(2) 0.03140(7) Uani 1 1 d . .
Br1 Br 0.44179(6) 0.34820(4) 0.26248(4) 0.03705(13) Uani 1 1 d . .
Br2 Br 0.03760(6) 0.14778(4) 0.14678(4) 0.04012(13) Uani 1 1 d . .
C1 C 0.5636(6) 0.1904(3) 0.0346(3) 0.0332(11) Uani 1 1 d . .
H1 H 0.5154 0.2525 0.0273 0.040 Uiso 1 1 calc R U
C2 C 0.6808(6) 0.1614(4) -0.0283(3) 0.0356(12) Uani 1 1 d . .
H2 H 0.7117 0.2032 -0.0762 0.043 Uiso 1 1 calc R U
C3 C 0.7496(6) 0.0692(4) -0.0175(3) 0.0328(11) Uani 1 1 d . .
H3 H 0.8272 0.0469 -0.0590 0.039 Uiso 1 1 calc R U
C4 C 0.7030(6) 0.0095(4) 0.0553(3) 0.0326(11) Uani 1 1 d . .
H4 H 0.7484 -0.0533 0.0633 0.039 Uiso 1 1 calc R U
C5 C 0.5873(5) 0.0448(3) 0.1163(3) 0.0267(10) Uani 1 1 d . .
C6 C 0.5372(5) -0.0137(3) 0.1988(3) 0.0259(9) Uani 1 1 d . .
C7 C 0.3041(5) 0.0338(3) 0.3966(3) 0.0268(9) Uani 1 1 d . .
C8 C 0.2797(5) -0.0275(3) 0.4825(3) 0.0260(9) Uani 1 1 d . .
C9 C 0.1824(6) 0.0079(4) 0.5526(3) 0.0334(11) Uani 1 1 d . .
H9 H 0.1307 0.0692 0.5479 0.040 Uiso 1 1 calc R U
C10 C 0.1647(6) -0.0518(4) 0.6305(3) 0.0331(11) Uani 1 1 d . .
H10 H 0.0990 -0.0314 0.6788 0.040 Uiso 1 1 calc R U
C11 C 0.2456(6) -0.1414(3) 0.6351(4) 0.0362(12) Uani 1 1 d . .
H11 H 0.2367 -0.1821 0.6868 0.043 Uiso 1 1 calc R U
C12 C 0.3403(7) -0.1694(3) 0.5611(4) 0.0380(12) Uani 1 1 d . .
H12 H 0.3950 -0.2298 0.5643 0.046 Uiso 1 1 calc R U
C13 C 0.5982(6) -0.1170(3) 0.2143(3) 0.0348(11) Uani 1 1 d . .
H13A H 0.6879 -0.1157 0.2578 0.052 Uiso 1 1 d R U
H13B H 0.6339 -0.1444 0.1567 0.052 Uiso 1 1 d R U
H13C H 0.5119 -0.1571 0.2384 0.052 Uiso 1 1 d R U
N1 N 0.5168(5) 0.1339(3) 0.1047(3) 0.0272(8) Uani 1 1 d . .
N2 N 0.4435(4) 0.0330(3) 0.2557(2) 0.0252(8) Uani 1 1 d . .
N3 N 0.4025(5) -0.0132(3) 0.3360(2) 0.0276(8) Uani 1 1 d . .
H3A H 0.4388 -0.0718 0.3481 0.033 Uiso 1 1 calc R U
N4 N 0.3570(5) -0.1136(3) 0.4854(3) 0.0330(9) Uani 1 1 d . .
O1 O 0.2439(4) 0.1150(2) 0.3836(2) 0.0350(8) Uani 1 1 d . .

loop_
_atom_site_aniso_label
_atom_site_aniso_U_11
_atom_site_aniso_U_22
_atom_site_aniso_U_33
_atom_site_aniso_U_23
_atom_site_aniso_U_13
_atom_site_aniso_U_12
Hg1 0.03296(11) 0.02982(11) 0.03155(11) -0.00038(8) 0.00459(7) 0.00028(8)
Br1 0.0428(3) 0.0289(2) 0.0396(3) -0.0016(2) 0.0066(2) -0.0047(2)
Br2 0.0353(3) 0.0438(3) 0.0412(3) -0.0015(2) -0.0025(2) -0.0024(2)
C1 0.044(3) 0.024(2) 0.031(3) 0.000(2) 0.003(2) -0.002(2)
C2 0.044(3) 0.035(2) 0.028(3) 0.003(2) 0.009(2) -0.009(2)
C3 0.035(3) 0.039(3) 0.024(2) -0.008(2) 0.0062(19) -0.004(2)
C4 0.028(2) 0.036(3) 0.035(3) -0.007(2) 0.0045(19) -0.004(2)
C5 0.027(2) 0.028(2) 0.026(2) -0.0032(19) 0.0011(17) -0.0058(19)
C6 0.025(2) 0.026(2) 0.026(2) 0.0000(19) -0.0016(17) -0.0047(18)
C7 0.027(2) 0.025(2) 0.028(2) -0.0003(19) 0.0003(18) -0.0038(19)
C8 0.027(2) 0.027(2) 0.024(2) 0.0020(19) -0.0006(17) -0.0039(19)
C9 0.038(3) 0.034(2) 0.028(2) -0.001(2) 0.006(2) 0.002(2)
C10 0.036(3) 0.038(3) 0.026(2) 0.005(2) 0.0069(19) -0.008(2)
C11 0.044(3) 0.027(2) 0.037(3) 0.000(2) 0.005(2) -0.012(2)
C12 0.054(3) 0.026(2) 0.034(3) 0.006(2) 0.004(2) 0.003(2)
C13 0.043(3) 0.030(2) 0.032(3) 0.001(2) 0.004(2) 0.002(2)
N1 0.033(2) 0.0260(19) 0.0233(19) -0.0013(16) 0.0048(15) -0.0011(17)
N2 0.0260(19) 0.0287(19) 0.0208(18) 0.0020(16) 0.0024(14) -0.0041(16)
N3 0.032(2) 0.0261(19) 0.025(2) 0.0045(17) 0.0043(15) 0.0000(16)
N4 0.043(2) 0.027(2) 0.029(2) 0.0007(18) 0.0047(18) -0.0022(18)
O1 0.043(2) 0.0304(17) 0.0322(19) 0.0043(15) 0.0076(15) 0.0066(16)

loop_
_atom_type_symbol
_atom_type_description
_atom_type_scat_dispersion_real
_atom_type_scat_dispersion_imag
_atom_type_scat_source
C C 0.0033 0.0016 'International Tables Vol C Tables 4.2.6.8 and 6.1.1.4'
H H 0.0000 0.0000 'International Tables Vol C Tables 4.2.6.8 and 6.1.1.4'
N N 0.0061 0.0033 'International Tables Vol C Tables 4.2.6.8 and 6.1.1.4'
Br Br -0.2901 2.4595 'International Tables Vol C Tables 4.2.6.8 and 6.1.1.4'
Hg Hg -2.3894 9.2266 'International Tables Vol C Tables 4.2.6.8 and 6.1.1.4'
O O 0.0106 0.0060 'International Tables Vol C Tables 4.2.6.8 and 6.1.1.4'

loop_
_geom_angle_atom_site_label_1
_geom_angle_atom_site_label_2
_geom_angle_atom_site_label_3
_geom_angle
N1 Hg1 N2 65.99(12)
N1 Hg1 Br2 108.60(10)
N2 Hg1 Br2 107.60(9)
N1 Hg1 Br1 98.60(9)
N2 Hg1 Br1 118.62(9)
Br2 Hg1 Br1 132.828(19)
N1 C1 C2 123.2(4)
N1 C1 H1 118.4
C2 C1 H1 118.4
C3 C2 C1 117.9(4)
C3 C2 H2 121.1
C1 C2 H2 121.1
C2 C3 C4 119.7(4)
C2 C3 H3 120.2
C4 C3 H3 120.2
C3 C4 C5 118.9(5)
C3 C4 H4 120.6
C5 C4 H4 120.6
N1 C5 C4 121.6(4)
N1 C5 C6 116.7(4)
C4 C5 C6 121.7(4)
N2 C6 C5 115.0(4)
N2 C6 C13 123.8(4)
C5 C6 C13 121.1(4)
O1 C7 N3 124.4(4)
O1 C7 C8 124.2(4)
N3 C7 C8 111.4(4)
N4 C8 C9 124.1(4)
N4 C8 C7 115.9(4)
C9 C8 C7 120.0(4)
C8 C9 C10 117.4(4)
C8 C9 H9 121.3
C10 C9 H9 121.3
C11 C10 C9 119.3(4)
C11 C10 H10 120.3
C9 C10 H10 120.3
C10 C11 C12 118.4(5)
C10 C11 H11 120.8
C12 C11 H11 120.8
N4 C12 C11 123.1(5)
N4 C12 H12 118.5
C11 C12 H12 118.5
C6 C13 H13A 109.5
C6 C13 H13B 109.5
H13A C13 H13B 109.5
C6 C13 H13C 109.4
H13A C13 H13C 109.5
H13B C13 H13C 109.5
C1 N1 C5 118.7(4)
C1 N1 Hg1 121.7(3)
C5 N1 Hg1 119.6(3)
C6 N2 N3 118.3(4)
C6 N2 Hg1 121.3(3)
N3 N2 Hg1 119.8(3)
C7 N3 N2 119.5(4)
C7 N3 H3A 120.2
N2 N3 H3A 120.2
C8 N4 C12 117.6(4)

loop_
_geom_bond_atom_site_label_1
_geom_bond_atom_site_label_2
_geom_bond_distance
Hg1 N1 2.424(3)
Hg1 N2 2.435(4)
Hg1 Br2 2.4854(6)
Hg1 Br1 2.5004(5)
C1 N1 1.328(5)
C1 C2 1.388(6)
C1 H1 0.9300
C2 C3 1.372(7)
C2 H2 0.9300
C3 C4 1.382(6)
C3 H3 0.9300
C4 C5 1.389(6)
C4 H4 0.9300
C5 N1 1.340(6)
C5 C6 1.491(6)
C6 N2 1.296(5)
C6 C13 1.493(6)
C7 O1 1.213(5)
C7 N3 1.356(5)
C7 C8 1.507(6)
C8 N4 1.321(6)
C8 C9 1.383(6)
C9 C10 1.391(6)
C9 H9 0.9300
C10 C11 1.377(7)
C10 H10 0.9300
C11 C12 1.383(7)
C11 H11 0.9300
C12 N4 1.336(6)
C12 H12 0.9300
C13 H13A 0.9600
C13 H13B 0.9600
C13 H13C 0.9600
N2 N3 1.363(5)
N3 H3A 0.8600

loop_
_geom_torsion_atom_site_label_1
_geom_torsion_atom_site_label_2
_geom_torsion_atom_site_label_3
_geom_torsion_atom_site_label_4
_geom_torsion
N1 C1 C2 C3 0.8(8)
C1 C2 C3 C4 -1.1(8)
C2 C3 C4 C5 -0.2(7)
C3 C4 C5 N1 2.0(7)
C3 C4 C5 C6 -177.1(4)
N1 C5 C6 N2 -7.1(6)
C4 C5 C6 N2 172.0(4)
N1 C5 C6 C13 175.2(4)
C4 C5 C6 C13 -5.7(7)
O1 C7 C8 N4 -178.9(5)
N3 C7 C8 N4 0.8(6)
O1 C7 C8 C9 0.5(7)
N3 C7 C8 C9 -179.8(4)
N4 C8 C9 C10 -0.5(8)
C7 C8 C9 C10 -179.8(4)
C8 C9 C10 C11 1.0(7)
C9 C10 C11 C12 -0.8(8)
C10 C11 C12 N4 0.0(8)
C2 C1 N1 C5 0.8(8)
C2 C1 N1 Hg1 179.9(4)
C4 C5 N1 C1 -2.2(7)
C6 C5 N1 C1 176.9(4)
C4 C5 N1 Hg1 178.6(3)
C6 C5 N1 Hg1 -2.2(5)
C5 C6 N2 N3 -175.3(4)
C13 C6 N2 N3 2.4(7)
C5 C6 N2 Hg1 13.4(5)
C13 C6 N2 Hg1 -169.0(3)
O1 C7 N3 N2 2.3(7)
C8 C7 N3 N2 -177.4(4)
C6 N2 N3 C7 -179.7(4)
Hg1 N2 N3 C7 -8.2(5)
C9 C8 N4 C12 -0.3(8)
C7 C8 N4 C12 179.0(4)
C11 C12 N4 C8 0.6(8)
